data_4500136
loop_
_publ_author_name
'Mart\'inez Casado, F. J.'
'Ramos Riesco, M.'
'Redondo, M. I.'
'Choquesillo-Lazarte, D.'
'L\'opez-Andr\'es, S.'
'Cheda, J. A. Rodr\'iguez'

_publ_section_title
;
 Anhydrous Lithium Acetate Polymorphs and Its Hydrates: Three-Dimensional
 Coordination Polymers
;
_journal_issue 4
_journal_name_full 'Crystal Growth &amp; Design'
_journal_page_first 1021
_journal_paper_doi 10.1021/cg1010133
_journal_volume 11
_journal_year 2011
_chemical_formula_moiety 15(Li+),15(C3H5O2-)
_chemical_formula_sum 'C30 H45 Li15 O30'
_chemical_formula_weight 989.76
_chemical_name_common 'Anhydrous Lithium Acetate'
_chemical_name_systematic 'Anhydrous Lithium Acetate'
_space_group_IT_number 14
_symmetry_cell_setting monoclinic
_symmetry_space_group_name_Hall '-P 2yn'
_symmetry_space_group_name_H-M 'P 1 21/n 1'
_atom_sites_solution_hydrogens geom
_atom_sites_solution_primary direct
_atom_sites_solution_secondary difmap
_audit_creation_method SHELXL-97
_cell_angle_alpha 90.00
_cell_angle_beta 107.23(3)
_cell_angle_gamma 90.00
_cell_formula_units_Z 4
_cell_length_a 20.027(4)
_cell_length_b 12.024(2)
_cell_length_c 22.675(5)
_cell_measurement_temperature 100(2)
_cell_volume 5215(2)
_computing_cell_refinement 'DENZO-SMN (Otwinowski & Minor, 1997)'
_computing_data_collection 'CCD Server Software Huber'
_computing_data_reduction DENZO-SMN
_computing_molecular_graphics 'Mercury 1.4.2. and ORTEP-3 (Farrugia, 1997)'
_computing_publication_material 'SHELXL-97 (Sheldrick, 1997)'
_computing_structure_refinement 'SHELXL-97 (Sheldrick, 1997)'
_computing_structure_solution 'SHELXS-97 (Sheldrick, 1990)'
_diffrn_ambient_temperature 100(2)
_diffrn_detector_area_resol_mean 9.77
_diffrn_measured_fraction_theta_full 0.997
_diffrn_measured_fraction_theta_max 0.997
_diffrn_measurement_device_type ADSCq210rCCD-HUBER
_diffrn_measurement_method 'f\ scans'
_diffrn_radiation_monochromator Synchrotron
_diffrn_radiation_source Synchrotron
_diffrn_radiation_type Synchrotron
_diffrn_radiation_wavelength 0.73790
_diffrn_reflns_av_R_equivalents 0.0000
_diffrn_reflns_av_sigmaI/netI 0.0247
_diffrn_reflns_limit_h_max 27
_diffrn_reflns_limit_h_min 0
_diffrn_reflns_limit_k_max 16
_diffrn_reflns_limit_k_min 0
_diffrn_reflns_limit_l_max 29
_diffrn_reflns_limit_l_min -30
_diffrn_reflns_number 13566
_diffrn_reflns_theta_full 30.00
_diffrn_reflns_theta_max 30.00
_diffrn_reflns_theta_min 1.68
_exptl_absorpt_coefficient_mu 0.106
_exptl_crystal_colour Colourless
_exptl_crystal_density_diffrn 1.261
_exptl_crystal_density_method 'not measured'
_exptl_crystal_description prism
_exptl_crystal_F_000 2040
_exptl_crystal_size_max 0.050
_exptl_crystal_size_mid 0.035
_exptl_crystal_size_min 0.020
_refine_diff_density_max 0.447
_refine_diff_density_min -0.339
_refine_diff_density_rms 0.051
_refine_ls_extinction_coef 0.0128(7)
_refine_ls_extinction_expression Fc^*^=kFc[1+0.001xFc^2^\l^3^/sin(2\q)]^-1/4^
_refine_ls_extinction_method SHELXL
_refine_ls_goodness_of_fit_ref 1.023
_refine_ls_hydrogen_treatment noref
_refine_ls_matrix_type full
_refine_ls_number_parameters 677
_refine_ls_number_reflns 13566
_refine_ls_number_restraints 0
_refine_ls_restrained_S_all 1.023
_refine_ls_R_factor_all 0.0372
_refine_ls_R_factor_gt 0.0354
_refine_ls_shift/su_max 0.001
_refine_ls_shift/su_mean 0.000
_refine_ls_structure_factor_coef Fsqd
_refine_ls_weighting_details 'calc w=1/[\s^2^(Fo^2^)+(0.0507P)^2^+2.2454P] where P=(Fo^2^+2Fc^2^)/3'
_refine_ls_weighting_scheme calc
_refine_ls_wR_factor_gt 0.0961
_refine_ls_wR_factor_ref 0.0977
_reflns_number_gt 12762
_reflns_number_total 13566
_reflns_threshold_expression >2sigma(I)
_cod_data_source_file cg1010133_si_001.cif
_cod_data_source_block anhydrous_LiC2_100K
_cod_depositor_comments
;
The following automatic conversions were performed:

'_symmetry_cell_setting' value 'Monoclinic' changed to 'monoclinic'
according to /home/saulius/struct/CIF-dictionaries/cif_core.dic
dictionary named 'cif_core.dic' version 2.4.1 from 2010-06-29.

Automatic conversion script
Id: cif_fix_values 1715 2011-07-08 13:25:40Z adriana 
;
_cod_original_cell_volume 5215.3(18)
_cod_original_sg_symbol_H-M P21/n
_cod_database_code 4500136

loop_
_symmetry_equiv_pos_as_xyz
'x, y, z'
'-x+1/2, y+1/2, -z+1/2'
'-x, -y, -z'
'x-1/2, -y-1/2, z-1/2'

loop_
_atom_site_label
_atom_site_type_symbol
_atom_site_fract_x
_atom_site_fract_y
_atom_site_fract_z
_atom_site_U_iso_or_equiv
_atom_site_adp_type
_atom_site_occupancy
_atom_site_symmetry_multiplicity
_atom_site_calc_flag
_atom_site_refinement_flags
C1 C 0.38357(4) -0.12059(7) 0.18312(4) 0.01130(16) Uani 1 1 d .
C2 C 0.31872(6) -0.07647(10) 0.19582(8) 0.0341(3) Uani 1 1 d .
H2A H 0.2890 -0.1388 0.2002 0.051 Uiso 0.50 1 calc PR
H2B H 0.2929 -0.0291 0.1614 0.051 Uiso 0.50 1 calc PR
H2C H 0.3320 -0.0328 0.2340 0.051 Uiso 0.50 1 calc PR
H2D H 0.3203 0.0050 0.1969 0.051 Uiso 0.50 1 calc PR
H2E H 0.3164 -0.1047 0.2357 0.051 Uiso 0.50 1 calc PR
H2F H 0.2773 -0.1010 0.1631 0.051 Uiso 0.50 1 calc PR
C3 C 0.45395(5) -0.52366(7) 0.14528(4) 0.01051(15) Uani 1 1 d .
C4 C 0.52047(5) -0.58750(9) 0.17233(5) 0.0219(2) Uani 1 1 d .
H4A H 0.5138 -0.6649 0.1582 0.033 Uiso 0.50 1 calc PR
H4B H 0.5329 -0.5854 0.2175 0.033 Uiso 0.50 1 calc PR
H4C H 0.5581 -0.5539 0.1589 0.033 Uiso 0.50 1 calc PR
H4D H 0.5561 -0.5379 0.1982 0.033 Uiso 0.50 1 calc PR
H4E H 0.5370 -0.6174 0.1389 0.033 Uiso 0.50 1 calc PR
H4F H 0.5118 -0.6489 0.1975 0.033 Uiso 0.50 1 calc PR
C5 C 0.60800(4) -0.21618(7) 0.27266(4) 0.00841(15) Uani 1 1 d .
C6 C 0.66546(5) -0.13798(9) 0.26800(5) 0.0194(2) Uani 1 1 d .
H6A H 0.7052 -0.1439 0.3055 0.029 Uiso 0.50 1 calc PR
H6B H 0.6479 -0.0614 0.2635 0.029 Uiso 0.50 1 calc PR
H6C H 0.6805 -0.1580 0.2320 0.029 Uiso 0.50 1 calc PR
H6D H 0.6505 -0.0983 0.2285 0.029 Uiso 0.50 1 calc PR
H6E H 0.7079 -0.1808 0.2705 0.029 Uiso 0.50 1 calc PR
H6F H 0.6752 -0.0842 0.3020 0.029 Uiso 0.50 1 calc PR
C7 C 0.56943(4) -0.00601(7) 0.36520(4) 0.01073(16) Uani 1 1 d .
C8 C 0.49630(5) -0.05187(9) 0.34043(5) 0.0219(2) Uani 1 1 d .
H8A H 0.4927 -0.1213 0.3619 0.033 Uiso 0.50 1 calc PR
H8B H 0.4860 -0.0664 0.2961 0.033 Uiso 0.50 1 calc PR
H8C H 0.4628 0.0023 0.3472 0.033 Uiso 0.50 1 calc PR
H8D H 0.4683 -0.0023 0.3082 0.033 Uiso 0.50 1 calc PR
H8E H 0.4750 -0.0572 0.3740 0.033 Uiso 0.50 1 calc PR
H8F H 0.4982 -0.1259 0.3229 0.033 Uiso 0.50 1 calc PR
C9 C 0.78677(5) -0.21201(7) 0.49895(4) 0.01154(16) Uani 1 1 d .
C10 C 0.79385(6) -0.33702(8) 0.49749(6) 0.0267(2) Uani 1 1 d .
H10A H 0.7560 -0.3675 0.4634 0.040 Uiso 0.50 1 calc PR
H10B H 0.7912 -0.3685 0.5366 0.040 Uiso 0.50 1 calc PR
H10C H 0.8390 -0.3562 0.4915 0.040 Uiso 0.50 1 calc PR
H10D H 0.8348 -0.3606 0.5310 0.040 Uiso 0.50 1 calc PR
H10E H 0.7996 -0.3596 0.4577 0.040 Uiso 0.50 1 calc PR
H10F H 0.7518 -0.3719 0.5028 0.040 Uiso 0.50 1 calc PR
C11 C 0.47742(4) -0.20092(7) 0.03081(4) 0.01021(15) Uani 1 1 d .
C12 C 0.48065(6) -0.30306(8) -0.00715(5) 0.0208(2) Uani 1 1 d .
H12A H 0.4795 -0.3699 0.0172 0.031 Uiso 0.50 1 calc PR
H12B H 0.5240 -0.3020 -0.0188 0.031 Uiso 0.50 1 calc PR
H12C H 0.4405 -0.3034 -0.0445 0.031 Uiso 0.50 1 calc PR
H12D H 0.4832 -0.2803 -0.0479 0.031 Uiso 0.50 1 calc PR
H12E H 0.4386 -0.3482 -0.0119 0.031 Uiso 0.50 1 calc PR
H12F H 0.5222 -0.3468 0.0138 0.031 Uiso 0.50 1 calc PR
C13 C 0.57789(4) 0.08757(7) 0.16946(4) 0.00877(15) Uani 1 1 d .
C14 C 0.64773(5) 0.14210(9) 0.17681(5) 0.0225(2) Uani 1 1 d .
H14A H 0.6723 0.1025 0.1517 0.034 Uiso 0.50 1 calc PR
H14B H 0.6758 0.1395 0.2203 0.034 Uiso 0.50 1 calc PR
H14C H 0.6405 0.2197 0.1632 0.034 Uiso 0.50 1 calc PR
H14D H 0.6534 0.2053 0.2051 0.034 Uiso 0.50 1 calc PR
H14E H 0.6500 0.1683 0.1365 0.034 Uiso 0.50 1 calc PR
H14F H 0.6852 0.0881 0.1936 0.034 Uiso 0.50 1 calc PR
C15 C 0.40552(4) 0.24611(7) 0.25112(4) 0.00848(15) Uani 1 1 d .
C16 C 0.34464(5) 0.27003(9) 0.27560(4) 0.01852(19) Uani 1 1 d .
H16A H 0.3007 0.2559 0.2431 0.028 Uiso 0.50 1 calc PR
H16B H 0.3463 0.3480 0.2885 0.028 Uiso 0.50 1 calc PR
H16C H 0.3474 0.2217 0.3110 0.028 Uiso 0.50 1 calc PR
H16D H 0.3622 0.2945 0.3187 0.028 Uiso 0.50 1 calc PR
H16E H 0.3167 0.2024 0.2733 0.028 Uiso 0.50 1 calc PR
H16F H 0.3155 0.3287 0.2508 0.028 Uiso 0.50 1 calc PR
C17 C 0.63549(4) 0.39410(7) 0.31941(4) 0.00929(15) Uani 1 1 d .
C18 C 0.69848(5) 0.45349(9) 0.31137(6) 0.0226(2) Uani 1 1 d .
H18A H 0.7302 0.3992 0.3017 0.034 Uiso 0.50 1 calc PR
H18B H 0.7228 0.4925 0.3497 0.034 Uiso 0.50 1 calc PR
H18C H 0.6834 0.5073 0.2776 0.034 Uiso 0.50 1 calc PR
H18D H 0.6941 0.5335 0.3176 0.034 Uiso 0.50 1 calc PR
H18E H 0.7015 0.4402 0.2696 0.034 Uiso 0.50 1 calc PR
H18F H 0.7408 0.4254 0.3417 0.034 Uiso 0.50 1 calc PR
C19 C 0.36085(4) 0.15194(7) 0.03247(4) 0.00906(15) Uani 1 1 d .
C20 C 0.34521(5) 0.12024(9) -0.03489(4) 0.01829(19) Uani 1 1 d .
H20A H 0.3808 0.0680 -0.0397 0.027 Uiso 0.50 1 calc PR
H20B H 0.3456 0.1871 -0.0595 0.027 Uiso 0.50 1 calc PR
H20C H 0.2991 0.0851 -0.0491 0.027 Uiso 0.50 1 calc PR
H20D H 0.3029 0.1588 -0.0592 0.027 Uiso 0.50 1 calc PR
H20E H 0.3380 0.0397 -0.0394 0.027 Uiso 0.50 1 calc PR
H20F H 0.3846 0.1418 -0.0498 0.027 Uiso 0.50 1 calc PR
C21 C 0.23259(5) 0.43954(8) 0.09436(4) 0.01556(17) Uani 1 1 d .
C22 C 0.18336(12) 0.52018(17) 0.11011(8) 0.0665(7) Uani 1 1 d .
H22A H 0.1628 0.5685 0.0746 0.100 Uiso 0.50 1 calc PR
H22B H 0.2090 0.5656 0.1455 0.100 Uiso 0.50 1 calc PR
H22C H 0.1462 0.4792 0.1206 0.100 Uiso 0.50 1 calc PR
H22D H 0.1825 0.5070 0.1525 0.100 Uiso 0.50 1 calc PR
H22E H 0.1363 0.5099 0.0816 0.100 Uiso 0.50 1 calc PR
H22F H 0.1991 0.5963 0.1065 0.100 Uiso 0.50 1 calc PR
C23 C 0.60415(5) 0.29405(8) 0.47177(4) 0.01514(18) Uani 1 1 d .
C24 C 0.61472(8) 0.30866(14) 0.54018(5) 0.0431(4) Uani 1 1 d .
H24A H 0.6608 0.2799 0.5634 0.065 Uiso 0.50 1 calc PR
H24B H 0.5784 0.2677 0.5520 0.065 Uiso 0.50 1 calc PR
H24C H 0.6118 0.3878 0.5494 0.065 Uiso 0.50 1 calc PR
H24D H 0.5732 0.3437 0.5465 0.065 Uiso 0.50 1 calc PR
H24E H 0.6556 0.3559 0.5579 0.065 Uiso 0.50 1 calc PR
H24F H 0.6222 0.2358 0.5605 0.065 Uiso 0.50 1 calc PR
C25 C 0.42903(4) 0.55981(7) 0.32023(4) 0.01058(15) Uani 1 1 d .
C26 C 0.35214(5) 0.58319(11) 0.29186(6) 0.0311(3) Uani 1 1 d .
H26A H 0.3248 0.5315 0.3089 0.047 Uiso 0.50 1 calc PR
H26B H 0.3397 0.5734 0.2470 0.047 Uiso 0.50 1 calc PR
H26C H 0.3420 0.6598 0.3013 0.047 Uiso 0.50 1 calc PR
H26D H 0.3462 0.6450 0.2626 0.047 Uiso 0.50 1 calc PR
H26E H 0.3313 0.6031 0.3244 0.047 Uiso 0.50 1 calc PR
H26F H 0.3290 0.5167 0.2702 0.047 Uiso 0.50 1 calc PR
C27 C 0.80669(5) 0.08987(7) 0.41737(4) 0.01219(16) Uani 1 1 d .
C28 C 0.82311(7) 0.11568(11) 0.35798(5) 0.0289(2) Uani 1 1 d .
H28A H 0.7820 0.1488 0.3284 0.043 Uiso 0.50 1 calc PR
H28B H 0.8358 0.0469 0.3407 0.043 Uiso 0.50 1 calc PR
H28C H 0.8623 0.1681 0.3663 0.043 Uiso 0.50 1 calc PR
H28D H 0.8714 0.0938 0.3619 0.043 Uiso 0.50 1 calc PR
H28E H 0.8176 0.1956 0.3496 0.043 Uiso 0.50 1 calc PR
H28F H 0.7911 0.0744 0.3239 0.043 Uiso 0.50 1 calc PR
C29 C 0.58867(5) 0.64603(8) 0.48270(4) 0.01347(17) Uani 1 1 d .
C30 C 0.61859(10) 0.72527(15) 0.53542(6) 0.0512(5) Uani 1 1 d .
H30A H 0.6466 0.7820 0.5226 0.077 Uiso 0.50 1 calc PR
H30B H 0.6482 0.6841 0.5709 0.077 Uiso 0.50 1 calc PR
H30C H 0.5804 0.7612 0.5471 0.077 Uiso 0.50 1 calc PR
H30D H 0.6036 0.7029 0.5711 0.077 Uiso 0.50 1 calc PR
H30E H 0.6019 0.8008 0.5228 0.077 Uiso 0.50 1 calc PR
H30F H 0.6697 0.7237 0.5466 0.077 Uiso 0.50 1 calc PR
Li1 Li 0.50959(8) -0.12184(13) 0.15774(7) 0.0119(3) Uani 1 1 d .
Li2 Li 0.40601(9) -0.30146(13) 0.10960(7) 0.0138(3) Uani 1 1 d .
Li3 Li 0.33855(9) -0.50368(13) 0.03921(8) 0.0152(3) Uani 1 1 d .
Li4 Li 0.47209(8) -0.31702(13) 0.22624(7) 0.0136(3) Uani 1 1 d .
Li5 Li 0.57050(8) -0.39641(13) 0.34864(7) 0.0113(3) Uani 1 1 d .
Li6 Li 0.64639(8) -0.21350(13) 0.40561(7) 0.0127(3) Uani 1 1 d .
Li7 Li 0.48986(8) 0.03101(13) 0.05391(7) 0.0127(3) Uani 1 1 d .
Li8 Li 0.43829(8) 0.10138(13) 0.16129(7) 0.0108(3) Uani 1 1 d .
Li9 Li 0.55006(8) 0.19002(13) 0.27736(7) 0.0128(3) Uani 1 1 d .
Li10 Li 0.34687(8) 0.29960(13) 0.12419(7) 0.0133(3) Uani 1 1 d .
Li11 Li 0.24366(8) 0.30505(13) -0.00163(7) 0.0133(3) Uani 1 1 d .
Li12 Li 0.20447(8) 0.51502(13) -0.04158(7) 0.0146(3) Uani 1 1 d .
Li13 Li 0.65801(8) 0.18512(13) 0.37909(7) 0.0141(3) Uani 1 1 d .
Li14 Li 0.51354(8) 0.36414(13) 0.34853(7) 0.0116(3) Uani 1 1 d .
Li15 Li 0.49322(8) 0.45416(13) 0.44478(7) 0.0118(3) Uani 1 1 d .
O1 O 0.42812(3) -0.05258(5) 0.17605(3) 0.01241(13) Uani 1 1 d .
O2 O 0.39041(3) -0.22488(5) 0.18066(3) 0.01223(13) Uani 1 1 d .
O3 O 0.45306(4) -0.42260(5) 0.15855(3) 0.01679(14) Uani 1 1 d .
O4 O 0.40270(4) -0.57378(6) 0.10915(3) 0.01780(15) Uani 1 1 d .
O5 O 0.55254(3) -0.22010(5) 0.22850(3) 0.01120(12) Uani 1 1 d .
O6 O 0.61872(3) -0.27275(5) 0.32152(3) 0.01069(12) Uani 1 1 d .
O7 O 0.61316(3) -0.05940(5) 0.40740(3) 0.01361(13) Uani 1 1 d .
O8 O 0.58382(4) 0.08324(5) 0.34295(3) 0.01457(13) Uani 1 1 d .
O9 O 0.73698(3) -0.16705(5) 0.45837(3) 0.01294(13) Uani 1 1 d .
O10 O 0.83097(3) -0.15796(5) 0.53991(3) 0.01388(13) Uani 1 1 d .
O11 O 0.47398(4) -0.21394(5) 0.08499(3) 0.01352(13) Uani 1 1 d .
O12 O 0.47837(4) -0.10642(5) 0.00703(3) 0.01286(13) Uani 1 1 d .
O13 O 0.56065(3) 0.00491(5) 0.13366(3) 0.00975(12) Uani 1 1 d .
O14 O 0.53911(3) 0.12786(5) 0.19866(3) 0.01146(12) Uani 1 1 d .
O15 O 0.39198(3) 0.21100(5) 0.19641(3) 0.01025(12) Uani 1 1 d .
O16 O 0.46680(3) 0.25950(5) 0.28635(3) 0.01192(13) Uani 1 1 d .
O17 O 0.63183(3) 0.28968(5) 0.31184(3) 0.01184(13) Uani 1 1 d .
O18 O 0.58902(3) 0.45073(5) 0.33206(3) 0.01188(12) Uani 1 1 d .
O19 O 0.41394(3) 0.11119(5) 0.07113(3) 0.01169(13) Uani 1 1 d .
O20 O 0.31976(3) 0.21908(5) 0.04664(3) 0.01107(12) Uani 1 1 d .
O21 O 0.26364(4) 0.37148(6) 0.13352(3) 0.02002(15) Uani 1 1 d .
O22 O 0.24027(3) 0.44703(5) 0.04014(3) 0.01181(12) Uani 1 1 d .
O23 O 0.54752(3) 0.32648(5) 0.43476(3) 0.01257(13) Uani 1 1 d .
O24 O 0.65311(4) 0.25030(6) 0.45557(3) 0.01594(14) Uani 1 1 d .
O25 O 0.44690(3) 0.48187(5) 0.35916(3) 0.01067(12) Uani 1 1 d .
O26 O 0.47199(3) 0.61890(5) 0.30355(3) 0.01272(13) Uani 1 1 d .
O27 O 0.74483(3) 0.11318(5) 0.41961(3) 0.01169(13) Uani 1 1 d .
O28 O 0.85189(4) 0.04732(6) 0.46097(3) 0.01794(14) Uani 1 1 d .
O29 O 0.55131(3) 0.56818(5) 0.49189(3) 0.01232(13) Uani 1 1 d .
O30 O 0.60242(3) 0.66207(5) 0.43281(3) 0.01215(13) Uani 1 1 d .

loop_
_atom_site_aniso_label
_atom_site_aniso_U_11
_atom_site_aniso_U_22
_atom_site_aniso_U_33
_atom_site_aniso_U_23
_atom_site_aniso_U_13
_atom_site_aniso_U_12
C1 0.0111(4) 0.0104(4) 0.0115(4) 0.0000(3) 0.0019(3) -0.0001(3)
C2 0.0222(5) 0.0202(5) 0.0683(9) -0.0068(5) 0.0264(6) -0.0007(4)
C3 0.0143(4) 0.0078(4) 0.0072(3) 0.0020(3) -0.0004(3) -0.0004(3)
C4 0.0189(5) 0.0177(5) 0.0218(5) -0.0014(4) -0.0052(4) 0.0058(4)
C5 0.0104(4) 0.0070(3) 0.0078(3) 0.0003(3) 0.0027(3) 0.0002(3)
C6 0.0147(4) 0.0238(5) 0.0186(4) 0.0091(4) 0.0029(3) -0.0069(4)
C7 0.0108(4) 0.0097(4) 0.0099(4) -0.0028(3) 0.0004(3) 0.0002(3)
C8 0.0114(4) 0.0261(5) 0.0236(5) 0.0013(4) -0.0020(4) -0.0041(4)
C9 0.0115(4) 0.0084(4) 0.0123(4) -0.0007(3) -0.0002(3) 0.0001(3)
C10 0.0233(5) 0.0092(4) 0.0371(6) -0.0037(4) -0.0071(4) 0.0017(4)
C11 0.0104(4) 0.0100(4) 0.0092(4) -0.0016(3) 0.0013(3) -0.0003(3)
C12 0.0309(5) 0.0130(4) 0.0201(5) -0.0074(4) 0.0102(4) -0.0013(4)
C13 0.0091(3) 0.0075(3) 0.0085(3) 0.0011(3) 0.0008(3) 0.0014(3)
C14 0.0146(4) 0.0215(5) 0.0342(6) -0.0100(4) 0.0113(4) -0.0071(4)
C15 0.0107(4) 0.0063(3) 0.0079(3) 0.0004(3) 0.0018(3) 0.0010(3)
C16 0.0129(4) 0.0296(5) 0.0144(4) -0.0048(4) 0.0061(3) -0.0010(4)
C17 0.0101(4) 0.0102(4) 0.0064(3) 0.0006(3) 0.0006(3) -0.0004(3)
C18 0.0145(4) 0.0186(5) 0.0378(6) 0.0038(4) 0.0125(4) -0.0018(4)
C19 0.0114(4) 0.0067(3) 0.0079(3) 0.0000(3) 0.0010(3) 0.0000(3)
C20 0.0230(5) 0.0207(5) 0.0079(4) -0.0030(3) -0.0003(3) 0.0072(4)
C21 0.0186(4) 0.0124(4) 0.0165(4) 0.0032(3) 0.0066(3) 0.0057(3)
C22 0.1012(15) 0.0690(11) 0.0519(9) 0.0398(9) 0.0576(10) 0.0704(11)
C23 0.0200(4) 0.0137(4) 0.0093(4) -0.0004(3) 0.0005(3) 0.0082(3)
C24 0.0508(8) 0.0636(9) 0.0093(5) 0.0002(5) 0.0004(5) 0.0406(7)
C25 0.0105(4) 0.0110(4) 0.0096(4) 0.0015(3) 0.0019(3) 0.0006(3)
C26 0.0105(4) 0.0353(6) 0.0441(7) 0.0246(5) 0.0030(4) 0.0034(4)
C27 0.0137(4) 0.0096(4) 0.0126(4) -0.0020(3) 0.0030(3) 0.0001(3)
C28 0.0322(6) 0.0399(7) 0.0186(5) 0.0039(4) 0.0138(4) 0.0065(5)
C29 0.0176(4) 0.0141(4) 0.0097(4) -0.0033(3) 0.0056(3) -0.0068(3)
C30 0.0761(11) 0.0616(10) 0.0279(6) -0.0323(7) 0.0339(7) -0.0557(9)
Li1 0.0148(7) 0.0096(7) 0.0103(6) 0.0007(5) 0.0023(5) -0.0001(5)
Li2 0.0168(7) 0.0106(7) 0.0106(7) 0.0005(5) -0.0012(6) -0.0023(6)
Li3 0.0147(7) 0.0116(7) 0.0149(7) 0.0009(6) -0.0022(6) -0.0007(6)
Li4 0.0163(7) 0.0113(7) 0.0110(7) 0.0023(5) 0.0004(6) -0.0016(6)
Li5 0.0127(7) 0.0096(7) 0.0102(6) -0.0003(5) 0.0011(5) -0.0017(5)
Li6 0.0149(7) 0.0106(7) 0.0102(7) 0.0008(5) 0.0000(5) -0.0038(5)
Li7 0.0174(7) 0.0118(7) 0.0093(6) 0.0006(5) 0.0045(5) 0.0033(6)
Li8 0.0124(7) 0.0098(7) 0.0096(6) -0.0003(5) 0.0022(5) 0.0016(5)
Li9 0.0136(7) 0.0117(7) 0.0112(7) -0.0025(5) 0.0008(5) 0.0023(5)
Li10 0.0159(7) 0.0112(7) 0.0101(7) -0.0004(5) -0.0003(5) 0.0029(6)
Li11 0.0126(7) 0.0100(7) 0.0137(7) 0.0006(5) -0.0019(5) 0.0002(5)
Li12 0.0149(7) 0.0110(7) 0.0139(7) 0.0006(6) -0.0022(6) 0.0027(6)
Li13 0.0147(7) 0.0124(7) 0.0115(7) -0.0002(5) -0.0016(6) 0.0020(6)
Li14 0.0133(7) 0.0117(7) 0.0097(6) -0.0024(5) 0.0034(5) -0.0006(5)
Li15 0.0154(7) 0.0113(7) 0.0097(6) 0.0003(5) 0.0054(5) 0.0008(5)
O1 0.0137(3) 0.0079(3) 0.0161(3) 0.0015(2) 0.0051(2) -0.0004(2)
O2 0.0145(3) 0.0079(3) 0.0129(3) 0.0014(2) 0.0020(2) -0.0010(2)
O3 0.0255(4) 0.0069(3) 0.0133(3) -0.0004(2) -0.0015(3) 0.0004(2)
O4 0.0191(3) 0.0103(3) 0.0159(3) 0.0014(2) -0.0072(3) -0.0036(2)
O5 0.0120(3) 0.0112(3) 0.0081(3) 0.0018(2) -0.0005(2) -0.0014(2)
O6 0.0136(3) 0.0098(3) 0.0071(3) 0.0023(2) 0.0007(2) -0.0027(2)
O7 0.0132(3) 0.0095(3) 0.0137(3) 0.0015(2) -0.0028(2) -0.0004(2)
O8 0.0160(3) 0.0101(3) 0.0142(3) 0.0020(2) -0.0009(2) -0.0001(2)
O9 0.0116(3) 0.0099(3) 0.0128(3) 0.0000(2) -0.0034(2) -0.0007(2)
O10 0.0137(3) 0.0098(3) 0.0127(3) -0.0018(2) -0.0044(2) 0.0007(2)
O11 0.0189(3) 0.0126(3) 0.0079(3) -0.0004(2) 0.0021(2) -0.0051(2)
O12 0.0188(3) 0.0102(3) 0.0104(3) 0.0015(2) 0.0056(2) 0.0012(2)
O13 0.0135(3) 0.0075(3) 0.0078(3) -0.0008(2) 0.0024(2) 0.0009(2)
O14 0.0104(3) 0.0122(3) 0.0114(3) -0.0044(2) 0.0026(2) 0.0007(2)
O15 0.0128(3) 0.0094(3) 0.0069(3) -0.0015(2) 0.0003(2) 0.0031(2)
O16 0.0101(3) 0.0130(3) 0.0104(3) -0.0039(2) -0.0004(2) 0.0013(2)
O17 0.0151(3) 0.0084(3) 0.0102(3) -0.0009(2) 0.0008(2) 0.0011(2)
O18 0.0132(3) 0.0093(3) 0.0145(3) -0.0016(2) 0.0062(2) -0.0003(2)
O19 0.0132(3) 0.0131(3) 0.0077(3) 0.0017(2) 0.0014(2) 0.0059(2)
O20 0.0116(3) 0.0093(3) 0.0101(3) -0.0015(2) -0.0002(2) 0.0033(2)
O21 0.0248(4) 0.0210(4) 0.0150(3) 0.0065(3) 0.0070(3) 0.0125(3)
O22 0.0131(3) 0.0101(3) 0.0103(3) 0.0004(2) 0.0005(2) 0.0005(2)
O23 0.0147(3) 0.0122(3) 0.0095(3) 0.0011(2) 0.0014(2) 0.0056(2)
O24 0.0143(3) 0.0172(3) 0.0131(3) -0.0036(2) -0.0009(2) 0.0067(2)
O25 0.0135(3) 0.0093(3) 0.0092(3) 0.0022(2) 0.0033(2) 0.0016(2)
O26 0.0112(3) 0.0132(3) 0.0123(3) 0.0045(2) 0.0013(2) -0.0020(2)
O27 0.0104(3) 0.0103(3) 0.0125(3) -0.0006(2) 0.0006(2) 0.0012(2)
O28 0.0123(3) 0.0216(4) 0.0182(3) 0.0037(3) 0.0019(3) 0.0041(3)
O29 0.0158(3) 0.0119(3) 0.0111(3) -0.0005(2) 0.0069(2) -0.0048(2)
O30 0.0184(3) 0.0108(3) 0.0080(3) -0.0004(2) 0.0050(2) -0.0058(2)

loop_
_atom_type_symbol
_atom_type_description
_atom_type_scat_dispersion_real
_atom_type_scat_dispersion_imag
_atom_type_scat_source
C C 0.0033 0.0016 'International Tables Vol C Tables 4.2.6.8 and 6.1.1.4'
Li Li -0.0003 0.0001 'International Tables Vol C Tables 4.2.6.8 and 6.1.1.4'
O O 0.0106 0.0060 'International Tables Vol C Tables 4.2.6.8 and 6.1.1.4'
H H 0.0000 0.0000 'International Tables Vol C Tables 4.2.6.8 and 6.1.1.4'

loop_
_geom_angle_atom_site_label_1
_geom_angle_atom_site_label_2
_geom_angle_atom_site_label_3
_geom_angle
_geom_angle_site_symmetry_1
_geom_angle_site_symmetry_3
O1 C1 O2 123.38(8) . .
O1 C1 C2 118.71(9) . .
O2 C1 C2 117.91(8) . .
O1 C1 Li1 41.02(5) . .
O2 C1 Li1 82.37(6) . .
C2 C1 Li1 159.71(8) . .
O3 C3 O4 123.56(8) . .
O3 C3 C4 118.12(8) . .
O4 C3 C4 118.29(8) . .
O5 C5 O6 124.00(8) . .
O5 C5 C6 118.58(8) . .
O6 C5 C6 117.42(8) . .
O8 C7 O7 123.25(8) . .
O8 C7 C8 118.43(8) . .
O7 C7 C8 118.33(8) . .
O10 C9 O9 123.29(8) . .
O10 C9 C10 118.70(8) . .
O9 C9 C10 118.00(8) . .
O11 C11 O12 122.76(8) . .
O11 C11 C12 118.55(8) . .
O12 C11 C12 118.69(8) . .
O14 C13 O13 123.15(8) . .
O14 C13 C14 118.13(8) . .
O13 C13 C14 118.72(8) . .
O14 C13 Li8 40.40(5) . .
O13 C13 Li8 85.72(6) . .
C14 C13 Li8 150.63(7) . .
O14 C13 Li7 105.83(6) . .
O13 C13 Li7 39.20(5) . .
C14 C13 Li7 121.32(7) . .
Li8 C13 Li7 66.57(5) . .
O16 C15 O15 123.46(8) . .
O16 C15 C16 118.90(8) . .
O15 C15 C16 117.62(8) . .
O18 C17 O17 123.56(8) . .
O18 C17 C18 118.38(8) . .
O17 C17 C18 118.05(8) . .
O18 C17 Li14 40.52(5) . .
O17 C17 Li14 83.24(6) . .
C18 C17 Li14 158.54(7) . .
O19 C19 O20 123.51(8) . .
O19 C19 C20 118.94(8) . .
O20 C19 C20 117.55(8) . .
O21 C21 O22 123.89(9) . .
O21 C21 C22 119.02(10) . .
O22 C21 C22 117.09(9) . .
O21 C21 Li10 38.10(6) . .
O22 C21 Li10 87.24(7) . .
C22 C21 Li10 153.17(10) . .
O21 C21 Li11 92.16(7) . .
O22 C21 Li11 39.71(5) . .
C22 C21 Li11 140.82(11) . .
Li10 C21 Li11 65.38(5) . .
O23 C23 O24 124.16(8) . .
O23 C23 C24 118.26(9) . .
O24 C23 C24 117.58(9) . .
O26 C25 O25 123.46(8) . .
O26 C25 C26 117.99(8) . .
O25 C25 C26 118.55(8) . .
O26 C25 Li5 38.45(5) . 1_565
O25 C25 Li5 85.39(6) . 1_565
C26 C25 Li5 155.52(7) . 1_565
O28 C27 O27 122.99(9) . .
O28 C27 C28 119.80(9) . .
O27 C27 C28 117.21(9) . .
O28 C27 Li12 88.97(7) . 4_666
O27 C27 Li12 43.46(5) . 4_666
C28 C27 Li12 139.98(8) . 4_666
O29 C29 O30 124.41(8) . .
O29 C29 C30 117.18(9) . .
O30 C29 C30 118.40(9) . .
O11 Li1 O5 108.16(8) . .
O11 Li1 O1 107.45(8) . .
O5 Li1 O1 105.60(8) . .
O11 Li1 O13 106.99(8) . .
O5 Li1 O13 122.93(8) . .
O1 Li1 O13 104.84(8) . .
O11 Li1 C1 92.98(7) . .
O5 Li1 C1 92.24(7) . .
O1 Li1 C1 24.56(3) . .
O13 Li1 C1 128.93(7) . .
O11 Li1 Li7 75.27(6) . .
O5 Li1 Li7 162.74(8) . .
O1 Li1 Li7 88.92(7) . .
O13 Li1 Li7 42.10(5) . .
C1 Li1 Li7 104.59(6) . .
O11 Li1 Li2 39.73(5) . .
O5 Li1 Li2 87.26(7) . .
O1 Li1 Li2 81.59(6) . .
O13 Li1 Li2 144.31(8) . .
C1 Li1 Li2 59.76(5) . .
Li7 Li1 Li2 104.38(7) . .
O11 Li1 Li4 84.79(6) . .
O5 Li1 Li4 39.97(5) . .
O1 Li1 Li4 82.74(6) . .
O13 Li1 Li4 162.78(8) . .
C1 Li1 Li4 60.96(5) . .
Li7 Li1 Li4 154.99(7) . .
Li2 Li1 Li4 51.15(5) . .
O11 Li1 Li8 117.88(7) . .
O5 Li1 Li8 126.85(7) . .
O1 Li1 Li8 37.30(4) . .
O13 Li1 Li8 67.54(6) . .
C1 Li1 Li8 61.58(5) . .
Li7 Li1 Li8 61.00(5) . .
Li2 Li1 Li8 111.58(7) . .
Li4 Li1 Li8 118.60(7) . .
O10 Li2 O3 115.02(9) 4 .
O10 Li2 O11 110.65(8) 4 .
O3 Li2 O11 108.43(9) . .
O10 Li2 O2 121.79(9) 4 .
O3 Li2 O2 92.99(7) . .
O11 Li2 O2 106.23(8) . .
O10 Li2 Li4 150.76(9) 4 .
O3 Li2 Li4 48.26(5) . .
O11 Li2 Li4 98.27(8) . .
O2 Li2 Li4 49.60(5) . .
O10 Li2 Li1 142.13(8) 4 .
O3 Li2 Li1 99.84(7) . .
O11 Li2 Li1 39.97(5) . .
O2 Li2 Li1 67.67(6) . .
Li4 Li2 Li1 65.61(6) . .
O10 Li2 Li3 39.34(5) 4 .
O3 Li2 Li3 75.95(7) . .
O11 Li2 Li3 122.22(8) . .
O2 Li2 Li3 131.43(8) . .
Li4 Li2 Li3 119.87(7) . .
Li1 Li2 Li3 160.07(8) . .
O4 Li3 O28 113.41(9) . 4
O4 Li3 O10 117.81(9) . 4
O28 Li3 O10 107.99(8) 4 4
O4 Li3 O22 105.86(8) . 1_545
O28 Li3 O22 108.76(8) 4 1_545
O10 Li3 O22 102.10(8) 4 1_545
O4 Li3 Li12 149.62(9) . 1_545
O28 Li3 Li12 77.70(7) 4 1_545
O10 Li3 Li12 82.08(7) 4 1_545
O22 Li3 Li12 44.77(5) 1_545 1_545
O4 Li3 Li11 97.38(7) . 1_545
O28 Li3 Li11 75.70(6) 4 1_545
O10 Li3 Li11 137.28(8) 4 1_545
O22 Li3 Li11 41.54(5) 1_545 1_545
Li12 Li3 Li11 56.57(6) 1_545 1_545
O4 Li3 Li2 80.23(7) . .
O28 Li3 Li2 122.85(8) 4 .
O10 Li3 Li2 38.00(5) 4 .
O22 Li3 Li2 120.54(8) 1_545 .
Li12 Li3 Li2 118.72(7) 1_545 .
Li11 Li3 Li2 160.82(8) 1_545 .
O4 Li3 Li10 39.77(5) . 1_545
O28 Li3 Li10 111.97(8) 4 1_545
O10 Li3 Li10 139.82(9) 4 1_545
O22 Li3 Li10 68.98(6) 1_545 1_545
Li12 Li3 Li10 110.12(7) 1_545 1_545
Li11 Li3 Li10 59.97(6) 1_545 1_545
Li2 Li3 Li10 111.32(7) . 1_545
O26 Li4 O3 114.05(8) 1_545 .
O26 Li4 O5 115.80(9) 1_545 .
O3 Li4 O5 111.94(9) . .
O26 Li4 O2 118.38(9) 1_545 .
O3 Li4 O2 90.85(7) . .
O5 Li4 O2 102.90(8) . .
O26 Li4 Li2 145.58(9) 1_545 .
O3 Li4 Li2 47.03(5) . .
O5 Li4 Li2 98.62(8) . .
O2 Li4 Li2 48.51(6) . .
O26 Li4 Li1 148.06(8) 1_545 .
O3 Li4 Li1 96.99(7) . .
O5 Li4 Li1 39.87(5) . .
O2 Li4 Li1 66.01(6) . .
Li2 Li4 Li1 63.24(6) . .
O26 Li4 Li5 38.27(5) 1_545 .
O3 Li4 Li5 116.01(8) . .
O5 Li4 Li5 81.87(6) . .
O2 Li4 Li5 149.10(8) . .
Li2 Li4 Li5 162.01(8) . .
Li1 Li4 Li5 121.25(7) . .
O18 Li5 O26 102.19(7) 1_545 1_545
O18 Li5 O30 120.36(8) 1_545 1_545
O26 Li5 O30 117.84(9) 1_545 1_545
O18 Li5 O6 121.14(8) 1_545 .
O26 Li5 O6 106.24(8) 1_545 .
O30 Li5 O6 89.11(7) 1_545 .
O18 Li5 C25 90.92(6) 1_545 1_545
O26 Li5 C25 23.73(3) 1_545 1_545
O30 Li5 C25 108.20(7) 1_545 1_545
O6 Li5 C25 129.43(7) . 1_545
O18 Li5 Li6 137.38(8) 1_545 .
O26 Li5 Li6 120.14(8) 1_545 .
O30 Li5 Li6 44.17(5) 1_545 .
O6 Li5 Li6 44.98(5) . .
C25 Li5 Li6 130.08(7) 1_545 .
O18 Li5 Li4 103.33(7) 1_545 .
O26 Li5 Li4 37.63(5) 1_545 .
O30 Li5 Li4 135.54(8) 1_545 .
O6 Li5 Li4 73.93(6) . .
C25 Li5 Li4 60.32(5) 1_545 .
Li6 Li5 Li4 107.12(7) . .
O18 Li5 Li14 37.63(5) 1_545 1_545
O26 Li5 Li14 76.78(6) 1_545 1_545
O30 Li5 Li14 110.43(7) 1_545 1_545
O6 Li5 Li14 156.48(8) . 1_545
C25 Li5 Li14 58.05(4) 1_545 1_545
Li6 Li5 Li14 152.99(7) . 1_545
Li4 Li5 Li14 98.75(6) . 1_545
O18 Li5 Li15 77.29(6) 1_545 1_545
O26 Li5 Li15 79.05(6) 1_545 1_545
O30 Li5 Li15 69.85(6) 1_545 1_545
O6 Li5 Li15 157.85(7) . 1_545
C25 Li5 Li15 55.83(5) 1_545 1_545
Li6 Li5 Li15 113.48(6) . 1_545
Li4 Li5 Li15 116.13(6) . 1_545
Li14 Li5 Li15 45.25(4) 1_545 1_545
O30 Li6 O9 117.35(8) 1_545 .
O30 Li6 O6 90.28(7) 1_545 .
O9 Li6 O6 130.59(9) . .
O30 Li6 O7 122.23(9) 1_545 .
O9 Li6 O7 88.65(7) . .
O6 Li6 O7 111.24(8) . .
O30 Li6 Li5 44.97(5) 1_545 .
O9 Li6 Li5 143.37(9) . .
O6 Li6 Li5 45.35(5) . .
O7 Li6 Li5 127.88(8) . .
O30 Li6 Li12 134.76(8) 1_545 4_666
O9 Li6 Li12 44.52(5) . 4_666
O6 Li6 Li12 134.23(8) . 4_666
O7 Li6 Li12 44.14(5) . 4_666
Li5 Li6 Li12 171.94(8) . 4_666
O12 Li7 O19 111.04(8) 3_655 .
O12 Li7 O12 91.07(7) 3_655 .
O19 Li7 O12 124.18(9) . .
O12 Li7 O13 115.91(9) 3_655 .
O19 Li7 O13 106.84(8) . .
O12 Li7 O13 107.71(8) . .
O12 Li7 Li7 45.97(5) 3_655 3_655
O19 Li7 Li7 131.17(11) . 3_655
O12 Li7 Li7 45.10(5) . 3_655
O13 Li7 Li7 121.90(10) . 3_655
O12 Li7 C13 108.16(7) 3_655 .
O19 Li7 C13 90.28(6) . .
O12 Li7 C13 131.67(8) . .
O13 Li7 C13 24.01(3) . .
Li7 Li7 C13 134.34(10) 3_655 .
O12 Li7 Li1 152.43(8) 3_655 .
O19 Li7 Li1 94.46(7) . .
O12 Li7 Li1 82.62(6) . .
O13 Li7 Li1 43.02(5) . .
Li7 Li7 Li1 122.39(9) 3_655 .
C13 Li7 Li1 59.77(5) . .
O12 Li7 Li8 135.48(8) 3_655 .
O19 Li7 Li8 39.14(5) . .
O12 Li7 Li8 131.58(8) . .
O13 Li7 Li8 68.29(6) . .
Li7 Li7 Li8 169.25(10) 3_655 .
C13 Li7 Li8 56.35(5) . .
Li1 Li7 Li8 61.66(5) . .
O1 Li8 O15 120.40(8) . .
O1 Li8 O19 103.62(8) . .
O15 Li8 O19 113.00(8) . .
O1 Li8 O14 103.35(8) . .
O15 Li8 O14 105.71(8) . .
O19 Li8 O14 110.22(8) . .
O1 Li8 C13 95.10(6) . .
O15 Li8 C13 128.39(8) . .
O19 Li8 C13 90.45(7) . .
O14 Li8 C13 24.43(3) . .
O1 Li8 Li10 137.83(8) . .
O15 Li8 Li10 39.83(5) . .
O19 Li8 Li10 73.40(6) . .
O14 Li8 Li10 117.33(7) . .
C13 Li8 Li10 126.59(7) . .
O1 Li8 Li7 87.10(6) . .
O15 Li8 Li7 147.95(8) . .
O19 Li8 Li7 38.57(5) . .
O14 Li8 Li7 80.86(6) . .
C13 Li8 Li7 57.08(5) . .
Li10 Li8 Li7 108.92(6) . .
O1 Li8 Li1 39.15(5) . .
O15 Li8 Li1 154.68(8) . .
O19 Li8 Li1 89.95(6) . .
O14 Li8 Li1 74.07(6) . .
C13 Li8 Li1 58.32(4) . .
Li10 Li8 Li1 162.12(7) . .
Li7 Li8 Li1 57.34(5) . .
O1 Li8 Li9 105.87(7) . .
O15 Li8 Li9 74.15(6) . .
O19 Li8 Li9 139.47(8) . .
O14 Li8 Li9 35.70(5) . .
C13 Li8 Li9 59.94(5) . .
Li10 Li8 Li9 101.21(6) . .
Li7 Li8 Li9 116.49(7) . .
Li1 Li8 Li9 95.68(6) . .
O14 Li9 O16 114.18(9) . .
O14 Li9 O8 112.43(8) . .
O16 Li9 O8 108.86(8) . .
O14 Li9 O17 117.47(9) . .
O16 Li9 O17 109.49(8) . .
O8 Li9 O17 92.18(7) . .
O14 Li9 Li13 130.53(8) . .
O16 Li9 Li13 115.14(8) . .
O8 Li9 Li13 46.04(5) . .
O17 Li9 Li13 46.30(5) . .
O14 Li9 Li14 147.57(8) . .
O16 Li9 Li14 41.56(5) . .
O8 Li9 Li14 98.14(7) . .
O17 Li9 Li14 69.94(6) . .
Li13 Li9 Li14 78.75(6) . .
O14 Li9 Li8 37.56(5) . .
O16 Li9 Li8 78.99(6) . .
O8 Li9 Li8 115.24(8) . .
O17 Li9 Li8 147.56(8) . .
Li13 Li9 Li8 158.28(8) . .
Li14 Li9 Li8 119.28(7) . .
O15 Li10 O20 115.28(8) . .
O15 Li10 O21 110.65(9) . .
O20 Li10 O21 107.57(8) . .
O15 Li10 O4 115.03(8) . 1_565
O20 Li10 O4 104.40(8) . 1_565
O21 Li10 O4 102.91(8) . 1_565
O15 Li10 C21 133.45(8) . .
O20 Li10 C21 95.34(7) . .
O21 Li10 C21 23.02(4) . .
O4 Li10 C21 87.62(6) 1_565 .
O15 Li10 Li8 39.28(5) . .
O20 Li10 Li8 80.78(7) . .
O21 Li10 Li8 143.34(8) . .
O4 Li10 Li8 109.51(8) 1_565 .
C21 Li10 Li8 162.87(7) . .
O15 Li10 Li11 146.77(8) . .
O20 Li10 Li11 38.37(5) . .
O21 Li10 Li11 73.80(6) . .
O4 Li10 Li11 94.87(7) 1_565 .
C21 Li10 Li11 57.54(5) . .
Li8 Li10 Li11 118.82(7) . .
O15 Li10 Li3 153.16(8) . 1_565
O20 Li10 Li3 82.23(6) . 1_565
O21 Li10 Li3 80.47(7) . 1_565
O4 Li10 Li3 38.30(5) 1_565 1_565
C21 Li10 Li3 58.77(5) . 1_565
Li8 Li10 Li3 136.12(7) . 1_565
Li11 Li10 Li3 58.82(5) . 1_565
O20 Li11 O24 125.74(9) . 4_565
O20 Li11 O22 109.39(8) . .
O24 Li11 O22 112.69(8) 4_565 .
O20 Li11 O27 123.42(9) . 4_565
O24 Li11 O27 88.77(7) 4_565 4_565
O22 Li11 O27 90.82(7) . 4_565
O20 Li11 Li12 143.27(9) . .
O24 Li11 Li12 91.00(7) 4_565 .
O22 Li11 Li12 46.00(5) . .
O27 Li11 Li12 48.64(5) 4_565 .
O20 Li11 Li13 138.86(9) . 4_565
O24 Li11 Li13 44.76(5) 4_565 4_565
O22 Li11 Li13 109.72(8) . 4_565
O27 Li11 Li13 44.25(5) 4_565 4_565
Li12 Li11 Li13 66.22(6) . 4_565
O20 Li11 C21 95.86(7) . .
O24 Li11 C21 108.55(8) 4_565 .
O22 Li11 C21 24.75(3) . .
O27 Li11 C21 115.43(7) 4_565 .
Li12 Li11 C21 68.75(6) . .
Li13 Li11 C21 125.23(7) 4_565 .
O20 Li11 Li3 84.90(7) . 1_565
O24 Li11 Li3 149.20(8) 4_565 1_565
O22 Li11 Li3 44.14(5) . 1_565
O27 Li11 Li3 74.13(6) 4_565 1_565
Li12 Li11 Li3 58.43(6) . 1_565
Li13 Li11 Li3 115.61(7) 4_565 1_565
C21 Li11 Li3 59.54(5) . 1_565
O20 Li11 Li10 39.36(5) . .
O24 Li11 Li10 139.79(9) 4_565 .
O22 Li11 Li10 70.81(6) . .
O27 Li11 Li10 131.38(8) 4_565 .
Li12 Li11 Li10 112.86(7) . .
Li13 Li11 Li10 175.19(8) 4_565 .
C21 Li11 Li10 57.08(5) . .
Li3 Li11 Li10 61.21(6) 1_565 .
O7 Li12 O9 89.87(7) 4_565 4_565
O7 Li12 O22 134.46(10) 4_565 .
O9 Li12 O22 111.41(8) 4_565 .
O7 Li12 O27 111.98(8) 4_565 4_565
O9 Li12 O27 122.12(9) 4_565 4_565
O22 Li12 O27 90.68(7) . 4_565
O7 Li12 Li11 125.89(8) 4_565 .
O9 Li12 Li11 144.21(9) 4_565 .
O22 Li12 Li11 46.20(5) . .
O27 Li12 Li11 48.30(5) 4_565 .
O7 Li12 Li6 45.49(5) 4_565 4_565
O9 Li12 Li6 44.40(5) 4_565 4_565
O22 Li12 Li6 139.39(9) . 4_565
O27 Li12 Li6 129.03(8) 4_565 4_565
Li11 Li12 Li6 171.14(8) . 4_565
O7 Li12 Li3 168.29(9) 4_565 1_565
O9 Li12 Li3 79.48(6) 4_565 1_565
O22 Li12 Li3 47.90(6) . 1_565
O27 Li12 Li3 78.20(6) 4_565 1_565
Li11 Li12 Li3 65.00(6) . 1_565
Li6 Li12 Li3 123.78(8) 4_565 1_565
O7 Li12 C27 125.79(8) 4_565 4_565
O9 Li12 C27 98.41(7) 4_565 4_565
O22 Li12 C27 91.60(7) . 4_565
O27 Li12 C27 25.49(3) 4_565 4_565
Li11 Li12 C27 61.52(5) . 4_565
Li6 Li12 C27 120.11(7) 4_565 4_565
Li3 Li12 C27 61.40(5) 1_565 4_565
O7 Li12 Li13 77.90(7) 4_565 4_565
O9 Li12 Li13 143.54(9) 4_565 4_565
O22 Li12 Li13 101.27(7) . 4_565
O27 Li12 Li13 39.55(5) 4_565 4_565
Li11 Li12 Li13 57.28(6) . 4_565
Li6 Li12 Li13 114.75(7) 4_565 4_565
Li3 Li12 Li13 113.62(7) 1_565 4_565
C27 Li12 Li13 64.07(5) 4_565 4_565
O8 Li13 O27 113.32(9) . .
O8 Li13 O17 94.83(8) . .
O27 Li13 O17 132.09(10) . .
O8 Li13 O24 113.89(9) . .
O27 Li13 O24 91.88(7) . .
O17 Li13 O24 111.82(8) . .
O8 Li13 Li9 46.56(5) . .
O27 Li13 Li9 144.78(9) . .
O17 Li13 Li9 48.44(5) . .
O24 Li13 Li9 121.76(8) . .
O8 Li13 Li11 129.03(9) . 4_666
O27 Li13 Li11 48.14(6) . 4_666
O17 Li13 Li11 134.17(9) . 4_666
O24 Li13 Li11 43.99(5) . 4_666
Li9 Li13 Li11 165.15(9) . 4_666
O8 Li13 Li12 78.80(7) . 4_666
O27 Li13 Li12 43.10(5) . 4_666
O17 Li13 Li12 165.31(9) . 4_666
O24 Li13 Li12 82.86(7) . 4_666
Li9 Li13 Li12 124.77(8) . 4_666
Li11 Li13 Li12 56.49(5) 4_666 4_666
O8 Li13 Li14 79.50(6) . .
O27 Li13 Li14 161.90(8) . .
O17 Li13 Li14 55.07(5) . .
O24 Li13 Li14 70.74(6) . .
Li9 Li13 Li14 53.32(5) . .
Li11 Li13 Li14 114.01(7) 4_666 .
Li12 Li13 Li14 134.91(7) 4_666 .
O16 Li14 O23 122.84(9) . .
O16 Li14 O18 116.44(8) . .
O23 Li14 O18 104.95(8) . .
O16 Li14 O25 110.75(8) . .
O23 Li14 O25 95.25(7) . .
O18 Li14 O25 103.05(8) . .
O16 Li14 Li15 137.31(9) . .
O23 Li14 Li15 48.29(5) . .
O18 Li14 Li15 105.23(8) . .
O25 Li14 Li15 47.49(5) . .
O16 Li14 C17 100.70(7) . .
O23 Li14 C17 101.76(7) . .
O18 Li14 C17 24.53(3) . .
O25 Li14 C17 127.48(7) . .
Li15 Li14 C17 121.72(7) . .
O16 Li14 Li9 41.95(5) . .
O23 Li14 Li9 109.13(7) . .
O18 Li14 Li9 86.62(7) . .
O25 Li14 Li9 150.64(8) . .
Li15 Li14 Li9 156.20(8) . .
C17 Li14 Li9 64.25(5) . .
O16 Li14 Li5 135.34(8) . 1_565
O23 Li14 Li5 101.45(7) . 1_565
O18 Li14 Li5 37.03(4) . 1_565
O25 Li14 Li5 66.56(6) . 1_565
Li15 Li14 Li5 76.06(6) . 1_565
C17 Li14 Li5 61.50(5) . 1_565
Li9 Li14 Li5 121.60(7) . 1_565
O16 Li14 Li13 86.39(6) . .
O23 Li14 Li13 68.41(6) . .
O18 Li14 Li13 74.10(6) . .
O25 Li14 Li13 161.38(7) . .
Li15 Li14 Li13 114.77(7) . .
C17 Li14 Li13 52.07(4) . .
Li9 Li14 Li13 47.93(5) . .
Li5 Li14 Li13 106.76(6) 1_565 .
O29 Li15 O25 118.31(8) . .
O29 Li15 O29 91.32(7) . 3_666
O25 Li15 O29 126.10(9) . 3_666
O29 Li15 O23 111.44(8) . .
O25 Li15 O23 98.01(7) . .
O29 Li15 O23 112.25(8) 3_666 .
O29 Li15 Li14 123.62(8) . .
O25 Li15 Li14 50.57(5) . .
O29 Li15 Li14 143.15(9) 3_666 .
O23 Li15 Li14 48.00(5) . .
O29 Li15 Li15 45.86(5) . 3_666
O25 Li15 Li15 139.56(11) . 3_666
O29 Li15 Li15 45.46(5) 3_666 3_666
O23 Li15 Li15 122.17(10) . 3_666
Li14 Li15 Li15 165.73(11) . 3_666
O29 Li15 Li5 70.89(6) . 1_565
O25 Li15 Li5 56.86(5) . 1_565
O29 Li15 Li5 157.19(8) 3_666 1_565
O23 Li15 Li5 88.10(6) . 1_565
Li14 Li15 Li5 58.69(5) . 1_565
Li15 Li15 Li5 115.36(9) 3_666 1_565
C1 O1 Li8 140.67(8) . .
C1 O1 Li1 114.42(7) . .
Li8 O1 Li1 103.55(7) . .
C1 O2 Li2 123.24(7) . .
C1 O2 Li4 127.70(7) . .
Li2 O2 Li4 81.89(7) . .
C3 O3 Li2 129.93(8) . .
C3 O3 Li4 144.16(8) . .
Li2 O3 Li4 84.72(7) . .
C3 O4 Li3 123.02(8) . .
C3 O4 Li10 130.46(7) . 1_545
Li3 O4 Li10 101.93(7) . 1_545
C5 O5 Li1 134.02(7) . .
C5 O5 Li4 124.32(7) . .
Li1 O5 Li4 100.16(7) . .
C5 O6 Li6 125.76(7) . .
C5 O6 Li5 135.18(7) . .
Li6 O6 Li5 89.67(7) . .
C7 O7 Li12 129.43(8) . 4_666
C7 O7 Li6 128.57(7) . .
Li12 O7 Li6 90.37(7) 4_666 .
C7 O8 Li13 128.11(8) . .
C7 O8 Li9 144.00(8) . .
Li13 O8 Li9 87.39(8) . .
C9 O9 Li6 136.14(8) . .
C9 O9 Li12 126.62(7) . 4_666
Li6 O9 Li12 91.08(7) . 4_666
C9 O10 Li2 133.95(8) . 4_656
C9 O10 Li3 123.26(8) . 4_656
Li2 O10 Li3 102.66(7) 4_656 4_656
C11 O11 Li2 126.63(8) . .
C11 O11 Li1 130.23(7) . .
Li2 O11 Li1 100.30(7) . .
C11 O12 Li7 141.91(8) . 3_655
C11 O12 Li7 123.19(7) . .
Li7 O12 Li7 88.93(7) 3_655 .
C13 O13 Li7 116.78(7) . .
C13 O13 Li1 119.23(7) . .
Li7 O13 Li1 94.88(7) . .
C13 O14 Li9 137.21(8) . .
C13 O14 Li8 115.18(7) . .
Li9 O14 Li8 106.74(8) . .
C15 O15 Li8 130.50(7) . .
C15 O15 Li10 123.89(7) . .
Li8 O15 Li10 100.89(7) . .
C15 O16 Li14 136.26(8) . .
C15 O16 Li9 125.96(7) . .
Li14 O16 Li9 96.49(7) . .
C17 O17 Li13 123.28(7) . .
C17 O17 Li9 131.09(7) . .
Li13 O17 Li9 85.26(8) . .
C17 O18 Li5 139.40(8) . 1_565
C17 O18 Li14 114.95(7) . .
Li5 O18 Li14 105.34(7) 1_565 .
C19 O19 Li7 127.23(7) . .
C19 O19 Li8 130.34(7) . .
Li7 O19 Li8 102.29(7) . .
C19 O20 Li11 132.48(8) . .
C19 O20 Li10 121.49(7) . .
Li11 O20 Li10 102.27(8) . .
C21 O21 Li10 118.88(8) . .
C21 O22 Li12 145.11(8) . .
C21 O22 Li11 115.54(8) . .
Li12 O22 Li11 87.80(7) . .
C21 O22 Li3 114.50(8) . 1_565
Li12 O22 Li3 87.32(8) . 1_565
Li11 O22 Li3 94.32(7) . 1_565
C23 O23 Li14 136.82(8) . .
C23 O23 Li15 126.58(8) . .
Li14 O23 Li15 83.72(7) . .
C23 O24 Li11 134.67(8) . 4_666
C23 O24 Li13 133.00(8) . .
Li11 O24 Li13 91.25(8) 4_666 .
C25 O25 Li15 142.00(8) . .
C25 O25 Li14 119.97(7) . .
Li15 O25 Li14 81.93(7) . .
C25 O26 Li4 133.54(8) . 1_565
C25 O26 Li5 117.82(7) . 1_565
Li4 O26 Li5 104.10(8) 1_565 1_565
C27 O27 Li13 145.87(8) . .
C27 O27 Li11 113.56(7) . 4_666
Li13 O27 Li11 87.61(7) . 4_666
C27 O27 Li12 111.04(7) . 4_666
Li13 O27 Li12 97.35(7) . 4_666
Li11 O27 Li12 83.06(7) 4_666 4_666
C27 O28 Li3 125.16(8) . 4_656
C29 O29 Li15 137.62(7) . .
C29 O29 Li15 131.36(8) . 3_666
Li15 O29 Li15 88.68(7) . 3_666
C29 O30 Li6 130.56(8) . 1_565
C29 O30 Li5 136.76(8) . 1_565
Li6 O30 Li5 90.86(7) 1_565 1_565

loop_
_geom_bond_atom_site_label_1
_geom_bond_atom_site_label_2
_geom_bond_distance
_geom_bond_site_symmetry_2
C1 O1 1.2550(11) .
C1 O2 1.2644(11) .
C1 C2 1.5076(14) .
C1 Li1 2.7498(19) .
C3 O3 1.2532(11) .
C3 O4 1.2609(11) .
C3 C4 1.5021(13) .
C5 O5 1.2570(11) .
C5 O6 1.2630(10) .
C5 C6 1.5138(12) .
C7 O8 1.2552(11) .
C7 O7 1.2643(11) .
C7 C8 1.5090(13) .
C9 O10 1.2576(11) .
C9 O9 1.2609(11) .
C9 C10 1.5111(13) .
C11 O11 1.2603(11) .
C11 O12 1.2604(11) .
C11 C12 1.5121(12) .
C13 O14 1.2574(11) .
C13 O13 1.2649(10) .
C13 C14 1.5086(13) .
C13 Li8 2.7517(18) .
C13 Li7 2.775(2) .
C15 O16 1.2608(11) .
C15 O15 1.2615(10) .
C15 C16 1.5095(12) .
C17 O18 1.2530(11) .
C17 O17 1.2664(11) .
C17 C18 1.5070(13) .
C17 Li14 2.7359(18) .
C19 O19 1.2597(11) .
C19 O20 1.2604(11) .
C19 C20 1.5143(12) .
C21 O21 1.2319(12) .
C21 O22 1.2865(12) .
C21 C22 1.4994(16) .
C21 Li10 2.7586(19) .
C21 Li11 2.7728(19) .
C23 O23 1.2565(12) .
C23 O24 1.2596(12) .
C23 C24 1.5125(14) .
C25 O26 1.2574(11) .
C25 O25 1.2643(11) .
C25 C26 1.5091(14) .
C25 Li5 2.7637(19) 1_565
C27 O28 1.2362(12) .
C27 O27 1.2859(11) .
C27 C28 1.5101(14) .
C27 Li12 2.789(2) 4_666
C29 O29 1.2537(11) .
C29 O30 1.2559(11) .
C29 C30 1.5071(14) .
Li1 O11 1.9389(17) .
Li1 O5 1.9730(17) .
Li1 O1 1.9823(17) .
Li1 O13 1.9991(17) .
Li1 Li7 2.920(2) .
Li1 Li2 2.970(2) .
Li1 Li4 3.029(2) .
Li1 Li8 3.053(2) .
Li2 O10 1.8938(18) 4
Li2 O3 1.9031(18) .
Li2 O11 1.9293(18) .
Li2 O2 1.9596(18) .
Li2 Li4 2.590(2) .
Li2 Li3 3.001(2) .
Li3 O4 1.9156(18) .
Li3 O28 1.9428(19) 4
Li3 O10 1.9499(18) 4
Li3 O22 2.0617(18) 1_545
Li3 Li12 2.775(2) 1_545
Li3 Li11 2.952(2) 1_545
Li3 Li10 3.024(2) 1_545
Li4 O26 1.9154(17) 1_545
Li4 O3 1.9408(18) .
Li4 O5 1.9769(17) .
Li4 O2 1.9924(18) .
Li4 Li5 3.043(2) .
Li5 O18 1.9338(17) 1_545
Li5 O26 1.9432(18) 1_545
Li5 O30 1.9553(17) 1_545
Li5 O6 1.9681(17) .
Li5 C25 2.7637(19) 1_545
Li5 Li6 2.766(2) .
Li5 Li14 3.097(2) 1_545
Li5 Li15 3.518(2) 1_545
Li6 O30 1.9278(17) 1_545
Li6 O9 1.9363(18) .
Li6 O6 1.9556(17) .
Li6 O7 1.9733(18) .
Li6 Li12 2.767(2) 4_666
Li7 O12 1.9124(17) 3_655
Li7 O19 1.9353(17) .
Li7 O12 1.9414(17) .
Li7 O13 1.9647(18) .
Li7 Li7 2.700(3) 3_655
Li7 Li8 3.033(2) .
Li8 O1 1.9029(17) .
Li8 O15 1.9155(17) .
Li8 O19 1.9597(17) .
Li8 O14 1.9705(17) .
Li8 Li10 2.971(2) .
Li8 Li9 3.096(2) .
Li9 O14 1.8865(17) .
Li9 O16 1.9292(17) .
Li9 O8 1.9292(18) .
Li9 O17 1.9927(18) .
Li9 Li13 2.654(2) .
Li9 Li14 2.867(2) .
Li10 O15 1.9381(17) .
Li10 O20 1.9389(17) .
Li10 O21 1.9439(18) .
Li10 O4 1.9774(18) 1_565
Li10 Li11 2.987(2) .
Li10 Li3 3.024(2) 1_565
Li11 O20 1.8976(17) .
Li11 O24 1.9055(18) 4_565
Li11 O22 1.9634(18) .
Li11 O27 2.0447(17) 4_565
Li11 Li12 2.718(2) .
Li11 Li13 2.743(2) 4_565
Li11 Li3 2.952(2) 1_565
Li12 O7 1.9272(18) 4_565
Li12 O9 1.9406(18) 4_565
Li12 O22 1.9569(18) .
Li12 O27 2.0554(18) 4_565
Li12 Li6 2.767(2) 4_565
Li12 Li3 2.775(2) 1_565
Li12 C27 2.789(2) 4_565
Li12 Li13 2.983(2) 4_565
Li13 O8 1.9126(18) .
Li13 O27 1.9156(18) .
Li13 O17 1.9254(17) .
Li13 O24 1.9319(18) .
Li13 Li11 2.743(2) 4_666
Li13 Li12 2.983(2) 4_666
Li13 Li14 3.507(2) .
Li14 O16 1.9144(17) .
Li14 O23 1.9245(17) .
Li14 O18 1.9604(17) .
Li14 O25 2.0083(17) .
Li14 Li15 2.574(2) .
Li14 Li5 3.097(2) 1_565
Li15 O29 1.9074(17) .
Li15 O25 1.9167(17) .
Li15 O29 1.9205(17) 3_666
Li15 O23 1.9332(17) .
Li15 Li15 2.675(3) 3_666
Li15 Li5 3.518(2) 1_565
O4 Li10 1.9774(18) 1_545
O7 Li12 1.9272(18) 4_666
O9 Li12 1.9406(18) 4_666
O10 Li2 1.8938(18) 4_656
O10 Li3 1.9499(18) 4_656
O12 Li7 1.9124(17) 3_655
O18 Li5 1.9338(17) 1_565
O22 Li3 2.0617(18) 1_565
O24 Li11 1.9055(18) 4_666
O26 Li4 1.9154(17) 1_565
O26 Li5 1.9432(18) 1_565
O27 Li11 2.0447(17) 4_666
O27 Li12 2.0554(18) 4_666
O28 Li3 1.9428(19) 4_656
O29 Li15 1.9205(17) 3_666
O30 Li6 1.9278(17) 1_565
O30 Li5 1.9553(17) 1_565
